data_7021968
loop_
_publ_author_name
'Zhang, Yu'
'Yuan, Pengfei'
'Zhu, Yanyan'
'Li, Gang'

_publ_section_title
;
 Syntheses, crystal structures and thermal properties of six coordination
 polymers based on 2-(p-methylphenyl)-imidazole dicarboxylate.
;
_journal_issue 41
_journal_name_full 'Dalton transactions (Cambridge, England : 2003)'
_journal_page_first 14776
_journal_page_last 14785
_journal_paper_doi 10.1039/c3dt51747k
_journal_volume 42
_journal_year 2013
_chemical_formula_sum 'C17 H12 Cd N3 O4'
_chemical_formula_weight 434.70
_chemical_name_systematic
; 
 ? 
;
_space_group_IT_number 88
_symmetry_cell_setting tetragonal
_symmetry_space_group_name_Hall '-I 4ad'
_symmetry_space_group_name_H-M 'I 41/a :2'
_atom_sites_solution_hydrogens geom
_atom_sites_solution_primary direct
_atom_sites_solution_secondary difmap
_audit_creation_method SHELXL-97
_cell_angle_alpha 90.00
_cell_angle_beta 90.00
_cell_angle_gamma 90.00
_cell_formula_units_Z 16
_cell_length_a 22.143(4)
_cell_length_b 22.143(4)
_cell_length_c 16.282(6)
_cell_measurement_reflns_used 1176
_cell_measurement_temperature 296(2)
_cell_measurement_theta_max 25
_cell_measurement_theta_min 2.67
_cell_volume 7983(4)
_computing_cell_refinement 'Bruker XSCANS'
_computing_data_collection 'Bruker XSCANS'
_computing_data_reduction 'Bruker SHELXTL'
_computing_molecular_graphics 'Bruker SHELXTL'
_computing_publication_material 'Bruker SHELXTL'
_computing_structure_refinement 'SHELXL-97 (Sheldrick, 1997)'
_computing_structure_solution 'SHELXS-97 (Sheldrick, 1990)'
_diffrn_ambient_temperature 296(2)
_diffrn_measured_fraction_theta_full 0.998
_diffrn_measured_fraction_theta_max 0.998
_diffrn_measurement_device_type 'Bruker APEX-II CCD'
_diffrn_measurement_method '\f and \w '
_diffrn_radiation_monochromator graphite
_diffrn_radiation_source 'fine-focus sealed tube'
_diffrn_radiation_type MoK\a
_diffrn_radiation_wavelength 0.71073
_diffrn_reflns_av_R_equivalents 0.0203
_diffrn_reflns_av_sigmaI/netI 0.0143
_diffrn_reflns_limit_h_max 13
_diffrn_reflns_limit_h_min -26
_diffrn_reflns_limit_k_max 26
_diffrn_reflns_limit_k_min -24
_diffrn_reflns_limit_l_max 18
_diffrn_reflns_limit_l_min -19
_diffrn_reflns_number 19101
_diffrn_reflns_theta_full 25.03
_diffrn_reflns_theta_max 25.03
_diffrn_reflns_theta_min 1.55
_exptl_absorpt_coefficient_mu 1.117
_exptl_absorpt_correction_T_max 0.8504
_exptl_absorpt_correction_T_min 0.8075
_exptl_absorpt_correction_type multi-scan
_exptl_absorpt_process_details '(SADABS; Sheldrick, 1996)'
_exptl_crystal_colour colourless
_exptl_crystal_density_diffrn 1.447
_exptl_crystal_density_method 'not measured'
_exptl_crystal_description cube-shaped
_exptl_crystal_F_000 3440
_exptl_crystal_size_max 0.20
_exptl_crystal_size_mid 0.18
_exptl_crystal_size_min 0.15
_platon_squeeze_details
'The unit cell contain solvent molecules(Total Potential Solvent Accessible Void Vol is 2121.4 Ang^3 and Electron Count/Cell is 201) which have been treated as a diffuse contribution to the overall scattering without specific atom positions by SQUEEZE/PLATON.'
_refine_diff_density_max 0.541
_refine_diff_density_min -1.063
_refine_diff_density_rms 0.059
_refine_ls_extinction_method none
_refine_ls_goodness_of_fit_ref 1.046
_refine_ls_hydrogen_treatment constr
_refine_ls_matrix_type full
_refine_ls_number_parameters 216
_refine_ls_number_reflns 3518
_refine_ls_number_restraints 0
_refine_ls_restrained_S_all 1.046
_refine_ls_R_factor_all 0.0253
_refine_ls_R_factor_gt 0.0236
_refine_ls_shift/su_max 0.002
_refine_ls_shift/su_mean 0.000
_refine_ls_structure_factor_coef Fsqd
_refine_ls_weighting_details 'calc w=1/[\s^2^(Fo^2^)+(0.0422P)^2^+11.9460P] where P=(Fo^2^+2Fc^2^)/3'
_refine_ls_weighting_scheme calc
_refine_ls_wR_factor_gt 0.0675
_refine_ls_wR_factor_ref 0.0688
_reflns_number_gt 3266
_reflns_number_total 3518
_reflns_threshold_expression >2sigma(I)
_cod_data_source_file c3dt51747k.txt
_cod_data_source_block a_sq_d
_cod_depositor_comments
;
The following automatic conversions were performed:

'_symmetry_cell_setting' value 'Tetragonal' changed to 'tetragonal'
according to /home/saulius/struct/CIF-dictionaries/cif_core.dic
dictionary named 'cif_core.dic' version 2.4.2 from 2011-04-26.

Automatic conversion script
Id: cif_fix_values 1891 2012-01-12 08:04:46Z andrius 
;
_cod_original_cell_volume 7984(3)
_cod_original_sg_symbol_H-M I4(1)/a
_cod_database_code 7021968

loop_
_symmetry_equiv_pos_as_xyz
'x, y, z'
'-x+1/2, -y, z+1/2'
'-y+3/4, x+1/4, z+1/4'
'y+3/4, -x+3/4, z+3/4'
'x+1/2, y+1/2, z+1/2'
'-x+1, -y+1/2, z+1'
'-y+5/4, x+3/4, z+3/4'
'y+5/4, -x+5/4, z+5/4'
'-x, -y, -z'
'x-1/2, y, -z-1/2'
'y-3/4, -x-1/4, -z-1/4'
'-y-3/4, x-3/4, -z-3/4'
'-x+1/2, -y+1/2, -z+1/2'
'x, y+1/2, -z'
'y-1/4, -x+1/4, -z+1/4'
'-y-1/4, x-1/4, -z-1/4'

loop_
_atom_site_label
_atom_site_type_symbol
_atom_site_fract_x
_atom_site_fract_y
_atom_site_fract_z
_atom_site_U_iso_or_equiv
_atom_site_adp_type
_atom_site_occupancy
_atom_site_symmetry_multiplicity
_atom_site_calc_flag
_atom_site_refinement_flags
Cd1 Cd 0.920320(7) 0.488325(7) 0.949745(10) 0.02534(8) Uani 1 1 d .
O4 O 0.89667(10) 0.57320(8) 1.04353(11) 0.0463(5) Uani 1 1 d .
O2 O 1.01704(9) 0.55258(11) 0.79974(12) 0.0554(6) Uani 1 1 d .
O1 O 1.01459(7) 0.52940(8) 0.93217(11) 0.0361(4) Uani 1 1 d .
N1 N 0.94294(10) 0.39855(9) 0.88070(14) 0.0389(5) Uani 1 1 d .
C1 C 1.04090(10) 0.54992(11) 0.86956(15) 0.0323(5) Uani 1 1 d .
O3 O 0.85396(11) 0.66334(9) 1.04794(11) 0.0549(6) Uani 1 1 d .
H3 H 0.8362 0.6861 1.0164 0.082 Uiso 1 1 calc R
C2 C 0.86988(11) 0.61444(11) 1.00872(15) 0.0359(5) Uani 1 1 d .
N2 N 0.86455(8) 0.55552(8) 0.88090(12) 0.0264(4) Uani 1 1 d .
C6 C 0.98704(12) 0.28127(10) 0.85713(17) 0.0383(6) Uani 1 1 d .
C8 C 0.85275(10) 0.60841(9) 0.92167(14) 0.0276(5) Uani 1 1 d .
C10 C 0.83965(10) 0.56203(10) 0.80641(14) 0.0283(5) Uani 1 1 d .
C9 C 0.83772(12) 0.51429(10) 0.74302(15) 0.0368(6) Uani 1 1 d .
C7 C 1.02216(12) 0.33130(11) 0.83974(18) 0.0416(6) Uani 1 1 d .
H7 H 1.0612 0.3267 0.8198 0.050 Uiso 1 1 calc R
C3 C 0.99825(11) 0.38880(11) 0.85248(17) 0.0388(6) Uani 1 1 d .
H3A H 1.0224 0.4221 0.8405 0.047 Uiso 1 1 calc R
C5 C 0.92769(13) 0.29134(12) 0.8805(2) 0.0552(8) Uani 1 1 d .
H5 H 0.9016 0.2590 0.8884 0.066 Uiso 1 1 calc R
C4 C 0.90769(13) 0.34960(12) 0.8921(2) 0.0557(8) Uani 1 1 d .
H4 H 0.8679 0.3555 0.9086 0.067 Uiso 1 1 calc R
N3 N 0.81345(9) 0.61686(8) 0.79632(12) 0.0298(4) Uani 1 1 d .
C11 C 0.82167(10) 0.64611(10) 0.86922(14) 0.0276(5) Uani 1 1 d .
C12 C 0.88873(16) 0.48301(14) 0.7205(2) 0.0577(8) Uani 1 1 d .
H12 H 0.9256 0.4920 0.7449 0.069 Uiso 1 1 calc R
C13 C 0.78259(15) 0.49973(14) 0.70617(19) 0.0523(7) Uani 1 1 d .
H13 H 0.7478 0.5207 0.7207 0.063 Uiso 1 1 calc R
C16 C 0.8306(2) 0.4232(2) 0.6250(3) 0.1052(10) Uani 1 1 d .
C14 C 0.7797(2) 0.45414(17) 0.6480(2) 0.0741(11) Uani 1 1 d .
H14 H 0.7428 0.4444 0.6243 0.089 Uiso 1 1 calc R
C15 C 0.8851(2) 0.4378(2) 0.6611(3) 0.1052(10) Uani 1 1 d .
H15 H 0.9199 0.4173 0.6455 0.126 Uiso 1 1 calc R
C17 C 0.8263(2) 0.3740(2) 0.5589(3) 0.1052(10) Uani 1 1 d .
H17A H 0.8049 0.3895 0.5122 0.158 Uiso 1 1 calc R
H17B H 0.8051 0.3397 0.5807 0.158 Uiso 1 1 calc R
H17C H 0.8662 0.3620 0.5426 0.158 Uiso 1 1 calc R

loop_
_atom_site_aniso_label
_atom_site_aniso_U_11
_atom_site_aniso_U_22
_atom_site_aniso_U_33
_atom_site_aniso_U_23
_atom_site_aniso_U_13
_atom_site_aniso_U_12
Cd1 0.02081(11) 0.02085(11) 0.03435(13) 0.00962(6) 0.00073(6) 0.00087(5)
O4 0.0643(13) 0.0369(10) 0.0378(10) 0.0036(8) -0.0200(9) 0.0126(9)
O2 0.0340(10) 0.0855(16) 0.0468(12) 0.0204(10) -0.0112(8) -0.0260(10)
O1 0.0223(8) 0.0370(9) 0.0491(10) 0.0190(8) 0.0005(7) -0.0069(7)
N1 0.0381(12) 0.0268(10) 0.0518(13) 0.0002(9) 0.0035(10) 0.0023(8)
C1 0.0242(11) 0.0301(12) 0.0426(14) 0.0106(10) -0.0020(10) -0.0057(9)
O3 0.0840(16) 0.0422(11) 0.0386(11) -0.0091(8) -0.0232(10) 0.0231(10)
C2 0.0423(14) 0.0294(12) 0.0360(13) -0.0012(10) -0.0099(11) 0.0041(10)
N2 0.0265(9) 0.0202(9) 0.0325(10) 0.0036(7) -0.0048(8) 0.0037(7)
C6 0.0403(14) 0.0263(12) 0.0485(15) -0.0003(11) -0.0002(11) 0.0010(10)
C8 0.0296(11) 0.0217(10) 0.0316(12) 0.0006(9) -0.0061(9) 0.0022(8)
C10 0.0276(11) 0.0225(11) 0.0348(12) 0.0012(9) -0.0056(9) 0.0032(9)
C9 0.0507(15) 0.0251(12) 0.0345(13) -0.0007(10) -0.0088(11) 0.0066(10)
C7 0.0340(13) 0.0315(13) 0.0593(17) 0.0037(12) 0.0079(12) 0.0033(10)
C3 0.0373(13) 0.0263(12) 0.0529(16) 0.0059(11) 0.0021(12) -0.0027(10)
C5 0.0450(16) 0.0277(13) 0.093(2) -0.0019(14) 0.0160(16) -0.0072(11)
C4 0.0400(15) 0.0340(14) 0.093(2) -0.0051(15) 0.0171(15) -0.0022(12)
N3 0.0313(10) 0.0231(10) 0.0352(11) 0.0005(8) -0.0106(8) 0.0039(8)
C11 0.0264(11) 0.0217(10) 0.0347(12) -0.0013(9) -0.0088(9) 0.0038(8)
C12 0.0560(19) 0.0531(18) 0.064(2) -0.0183(15) -0.0038(16) 0.0161(14)
C13 0.0557(18) 0.0444(16) 0.0568(18) -0.0102(13) -0.0181(14) 0.0051(14)
C16 0.119(2) 0.0925(19) 0.104(2) -0.0601(17) -0.0175(17) 0.0261(17)
C14 0.090(3) 0.063(2) 0.069(2) -0.0245(18) -0.028(2) 0.0004(19)
C15 0.119(2) 0.0925(19) 0.104(2) -0.0601(17) -0.0175(17) 0.0261(17)
C17 0.119(2) 0.0925(19) 0.104(2) -0.0601(17) -0.0175(17) 0.0261(17)

loop_
_atom_type_symbol
_atom_type_description
_atom_type_scat_dispersion_real
_atom_type_scat_dispersion_imag
_atom_type_scat_source
C C 0.0033 0.0016 'International Tables Vol C Tables 4.2.6.8 and 6.1.1.4'
H H 0.0000 0.0000 'International Tables Vol C Tables 4.2.6.8 and 6.1.1.4'
N N 0.0061 0.0033 'International Tables Vol C Tables 4.2.6.8 and 6.1.1.4'
O O 0.0106 0.0060 'International Tables Vol C Tables 4.2.6.8 and 6.1.1.4'
Cd Cd -0.8075 1.2024 'International Tables Vol C Tables 4.2.6.8 and 6.1.1.4'

loop_
_geom_angle_atom_site_label_1
_geom_angle_atom_site_label_2
_geom_angle_atom_site_label_3
_geom_angle
_geom_angle_site_symmetry_1
_geom_angle_site_symmetry_3
N2 Cd1 N3 113.21(7) . 8_454
N2 Cd1 O1 100.15(6) . .
N3 Cd1 O1 139.31(6) 8_454 .
N2 Cd1 N1 116.31(8) . .
N3 Cd1 N1 90.88(7) 8_454 .
O1 Cd1 N1 94.71(7) . .
N2 Cd1 O1 146.14(6) . 9_767
N3 Cd1 O1 71.42(6) 8_454 9_767
O1 Cd1 O1 67.91(7) . 9_767
N1 Cd1 O1 96.65(7) . 9_767
N2 Cd1 O4 71.78(6) . .
N3 Cd1 O4 81.17(7) 8_454 .
O1 Cd1 O4 88.20(7) . .
N1 Cd1 O4 170.61(7) . .
O1 Cd1 O4 76.15(6) 9_767 .
C2 O4 Cd1 112.44(16) . .
C1 O1 Cd1 131.67(15) . .
C1 O1 Cd1 115.07(14) . 9_767
Cd1 O1 Cd1 112.09(7) . 9_767
C3 N1 C4 116.8(2) . .
C3 N1 Cd1 120.19(17) . .
C4 N1 Cd1 119.55(18) . .
O2 C1 O1 123.8(2) . .
O2 C1 C11 119.4(2) . 16_757
O1 C1 C11 116.8(2) . 16_757
C2 O3 H3 109.5 . .
O4 C2 O3 121.4(2) . .
O4 C2 C8 120.1(2) . .
O3 C2 C8 118.4(2) . .
C10 N2 C8 105.54(18) . .
C10 N2 Cd1 138.84(15) . .
C8 N2 Cd1 115.53(14) . .
C7 C6 C5 117.4(2) . .
C7 C6 C6 121.7(3) . 6_654
C5 C6 C6 120.8(3) . 6_654
N2 C8 C11 108.2(2) . .
N2 C8 C2 119.61(19) . .
C11 C8 C2 132.0(2) . .
N2 C10 N3 112.5(2) . .
N2 C10 C9 124.5(2) . .
N3 C10 C9 122.9(2) . .
C12 C9 C13 119.1(3) . .
C12 C9 C10 121.5(2) . .
C13 C9 C10 119.3(2) . .
C6 C7 C3 119.2(2) . .
C6 C7 H7 120.4 . .
C3 C7 H7 120.4 . .
N1 C3 C7 123.4(2) . .
N1 C3 H3A 118.3 . .
C7 C3 H3A 118.3 . .
C4 C5 C6 119.6(2) . .
C4 C5 H5 120.2 . .
C6 C5 H5 120.2 . .
N1 C4 C5 123.2(3) . .
N1 C4 H4 118.4 . .
C5 C4 H4 118.4 . .
C10 N3 C11 105.22(18) . .
C10 N3 Cd1 139.86(15) . 7_544
C11 N3 Cd1 114.90(14) . 7_544
N3 C11 C8 108.55(19) . .
N3 C11 C1 120.60(19) . 11_677
C8 C11 C1 130.8(2) . 11_677
C9 C12 C15 119.9(4) . .
C9 C12 H12 120.0 . .
C15 C12 H12 120.0 . .
C14 C13 C9 120.1(3) . .
C14 C13 H13 119.9 . .
C9 C13 H13 119.9 . .
C14 C16 C15 119.0(4) . .
C14 C16 C17 119.7(4) . .
C15 C16 C17 121.3(4) . .
C16 C14 C13 120.9(4) . .
C16 C14 H14 119.6 . .
C13 C14 H14 119.6 . .
C16 C15 C12 121.0(4) . .
C16 C15 H15 119.5 . .
C12 C15 H15 119.5 . .
C16 C17 H17A 109.5 . .
C16 C17 H17B 109.5 . .
H17A C17 H17B 109.5 . .
C16 C17 H17C 109.5 . .
H17A C17 H17C 109.5 . .
H17B C17 H17C 109.5 . .

loop_
_geom_bond_atom_site_label_1
_geom_bond_atom_site_label_2
_geom_bond_distance
_geom_bond_site_symmetry_2
Cd1 N2 2.2349(18) .
Cd1 N3 2.2777(19) 8_454
Cd1 O1 2.2949(16) .
Cd1 N1 2.338(2) .
Cd1 O1 2.4347(18) 9_767
Cd1 O4 2.4776(19) .
O4 C2 1.228(3) .
O2 C1 1.255(3) .
O1 C1 1.259(3) .
O1 Cd1 2.4347(18) 9_767
N1 C3 1.326(3) .
N1 C4 1.348(3) .
C1 C11 1.487(3) 16_757
O3 C2 1.306(3) .
O3 H3 0.8200 .
C2 C8 1.473(3) .
N2 C10 1.340(3) .
N2 C8 1.371(3) .
C6 C7 1.383(4) .
C6 C5 1.386(4) .
C6 C6 1.499(5) 6_654
C8 C11 1.378(3) .
C10 N3 1.356(3) .
C10 C9 1.478(3) .
C9 C12 1.375(4) .
C9 C13 1.398(4) .
C7 C3 1.394(3) .
C7 H7 0.9300 .
C3 H3A 0.9300 .
C5 C4 1.377(4) .
C5 H5 0.9300 .
C4 H4 0.9300 .
N3 C11 1.364(3) .
N3 Cd1 2.2778(19) 7_544
C11 C1 1.487(3) 11_677
C12 C15 1.394(5) .
C12 H12 0.9300 .
C13 C14 1.386(4) .
C13 H13 0.9300 .
C16 C14 1.371(6) .
C16 C15 1.381(7) .
C16 C17 1.534(5) .
C14 H14 0.9300 .
C15 H15 0.9300 .
C17 H17A 0.9600 .
C17 H17B 0.9600 .
C17 H17C 0.9600 .

loop_
_geom_torsion_atom_site_label_1
_geom_torsion_atom_site_label_2
_geom_torsion_atom_site_label_3
_geom_torsion_atom_site_label_4
_geom_torsion
_geom_torsion_site_symmetry_1
_geom_torsion_site_symmetry_4
N2 Cd1 O4 C2 -5.14(18) . .
N3 Cd1 O4 C2 -123.2(2) 8_454 .
O1 Cd1 O4 C2 96.16(19) . .
N1 Cd1 O4 C2 -155.6(4) . .
O1 Cd1 O4 C2 163.8(2) 9_767 .
N2 Cd1 O1 C1 -46.3(2) . .
N3 Cd1 O1 C1 168.4(2) 8_454 .
N1 Cd1 O1 C1 71.5(2) . .
O1 Cd1 O1 C1 166.8(3) 9_767 .
O4 Cd1 O1 C1 -117.4(2) . .
N2 Cd1 O1 Cd1 146.91(8) . 9_767
N3 Cd1 O1 Cd1 1.58(14) 8_454 9_767
N1 Cd1 O1 Cd1 -95.28(9) . 9_767
O1 Cd1 O1 Cd1 0.0 9_767 9_767
O4 Cd1 O1 Cd1 75.78(8) . 9_767
N2 Cd1 N1 C3 106.6(2) . .
N3 Cd1 N1 C3 -136.8(2) 8_454 .
O1 Cd1 N1 C3 2.9(2) . .
O1 Cd1 N1 C3 -65.4(2) 9_767 .
O4 Cd1 N1 C3 -104.9(4) . .
N2 Cd1 N1 C4 -94.8(2) . .
N3 Cd1 N1 C4 21.7(2) 8_454 .
O1 Cd1 N1 C4 161.4(2) . .
O1 Cd1 N1 C4 93.1(2) 9_767 .
O4 Cd1 N1 C4 53.6(5) . .
Cd1 O1 C1 O2 1.5(4) . .
Cd1 O1 C1 O2 168.0(2) 9_767 .
Cd1 O1 C1 C11 -178.18(15) . 16_757
Cd1 O1 C1 C11 -11.7(3) 9_767 16_757
Cd1 O4 C2 O3 -179.5(2) . .
Cd1 O4 C2 C8 3.1(3) . .
N3 Cd1 N2 C10 -106.2(2) 8_454 .
O1 Cd1 N2 C10 97.6(2) . .
N1 Cd1 N2 C10 -2.8(3) . .
O1 Cd1 N2 C10 162.9(2) 9_767 .
O4 Cd1 N2 C10 -177.7(2) . .
N3 Cd1 N2 C8 77.94(17) 8_454 .
O1 Cd1 N2 C8 -78.26(16) . .
N1 Cd1 N2 C8 -178.73(15) . .
O1 Cd1 N2 C8 -13.0(2) 9_767 .
O4 Cd1 N2 C8 6.43(15) . .
C10 N2 C8 C11 -1.1(2) . .
Cd1 N2 C8 C11 176.06(15) . .
C10 N2 C8 C2 175.1(2) . .
Cd1 N2 C8 C2 -7.7(3) . .
O4 C2 C8 N2 2.8(4) . .
O3 C2 C8 N2 -174.7(2) . .
O4 C2 C8 C11 178.0(3) . .
O3 C2 C8 C11 0.4(4) . .
C8 N2 C10 N3 1.3(3) . .
Cd1 N2 C10 N3 -174.88(17) . .
C8 N2 C10 C9 -175.8(2) . .
Cd1 N2 C10 C9 8.1(4) . .
N2 C10 C9 C12 -50.4(4) . .
N3 C10 C9 C12 132.8(3) . .
N2 C10 C9 C13 128.3(3) . .
N3 C10 C9 C13 -48.4(4) . .
C5 C6 C7 C3 4.9(4) . .
C6 C6 C7 C3 -170.5(2) 6_654 .
C4 N1 C3 C7 -4.4(4) . .
Cd1 N1 C3 C7 154.7(2) . .
C6 C7 C3 N1 0.0(4) . .
C7 C6 C5 C4 -5.3(5) . .
C6 C6 C5 C4 170.1(3) 6_654 .
C3 N1 C4 C5 3.9(5) . .
Cd1 N1 C4 C5 -155.3(3) . .
C6 C5 C4 N1 1.0(6) . .
N2 C10 N3 C11 -0.9(3) . .
C9 C10 N3 C11 176.2(2) . .
N2 C10 N3 Cd1 -179.67(17) . 7_544
C9 C10 N3 Cd1 -2.6(4) . 7_544
C10 N3 C11 C8 0.1(3) . .
Cd1 N3 C11 C8 179.27(15) 7_544 .
C10 N3 C11 C1 178.4(2) . 11_677
Cd1 N3 C11 C1 -2.5(3) 7_544 11_677
N2 C8 C11 N3 0.6(3) . .
C2 C8 C11 N3 -174.9(2) . .
N2 C8 C11 C1 -177.4(2) . 11_677
C2 C8 C11 C1 7.1(5) . 11_677
C13 C9 C12 C15 0.6(5) . .
C10 C9 C12 C15 179.3(4) . .
C12 C9 C13 C14 0.3(5) . .
C10 C9 C13 C14 -178.5(3) . .
C15 C16 C14 C13 0.4(8) . .
C17 C16 C14 C13 -178.5(4) . .
C9 C13 C14 C16 -0.8(6) . .
C14 C16 C15 C12 0.5(9) . .
C17 C16 C15 C12 179.4(5) . .
C9 C12 C15 C16 -1.0(8) . .

loop_
_platon_squeeze_void_nr
_platon_squeeze_void_average_x
_platon_squeeze_void_average_y
_platon_squeeze_void_average_z
_platon_squeeze_void_volume
_platon_squeeze_void_count_electrons
_platon_squeeze_void_content
1 0.438 0.002 -0.005 1558 130 ' '
2 0.000 0.250 0.125 141 18 ' '
3 0.500 0.250 0.375 140 18 ' '
4 0.500 0.750 0.625 141 18 ' '
5 0.000 0.750 0.875 140 18 ' '
